data_7157064
loop_
_publ_author_name
'Liu, Shulin'
'Wang, Rui'
'Zhu, Bo'
'Guan, Wei'
'Liang, Fushun'

_publ_section_title
;
 Photo- and dioxygen-enabled radical C(sp<sup>3</sup>)-N(sp<sup>2</sup>)
 cross-coupling between guanidines and perfluoroalkyl iodides.
;
_journal_issue 38
_journal_name_full 'Organic &amp; biomolecular chemistry'
_journal_page_first 8695
_journal_page_last 8700
_journal_paper_doi 10.1039/c9ob01520e
_journal_volume 17
_journal_year 2019
_chemical_formula_moiety 'C9 H12 F7 N3 O'
_chemical_formula_sum 'C9 H12 F7 N3 O'
_chemical_formula_weight 311.22
_space_group_crystal_system monoclinic
_space_group_IT_number 14
_space_group_name_Hall '-P 2yn'
_space_group_name_H-M_alt 'P 1 21/n 1'
_symmetry_space_group_name_Hall '-P 2yn'
_symmetry_space_group_name_H-M 'P 1 21/n 1'
_atom_sites_solution_hydrogens geom
_audit_creation_date 2018-04-04
_audit_creation_method
;
Olex2 1.2-beta
(compiled 2017.03.28 svn.r3405 for OlexSys, GUI svn.r5335)
;
_audit_update_record
;
2018-04-04 deposited with the CCDC.    2019-09-05 downloaded from the CCDC.
;
_cell_angle_alpha 90
_cell_angle_beta 101.506(4)
_cell_angle_gamma 90
_cell_formula_units_Z 4
_cell_length_a 11.7613(10)
_cell_length_b 7.2600(4)
_cell_length_c 15.9064(13)
_cell_measurement_reflns_used 3471
_cell_measurement_temperature 296(2)
_cell_measurement_theta_max 24.82
_cell_measurement_theta_min 3.10
_cell_volume 1330.91(17)
_computing_cell_refinement 'SAINT v8.37A (Bruker, 2015)'
_computing_data_reduction 'SAINT v8.37A (Bruker, 2015)'
_computing_molecular_graphics 'Olex2 (Dolomanov et al., 2009)'
_computing_publication_material 'Olex2 (Dolomanov et al., 2009)'
_computing_structure_refinement 'ShelXL (Sheldrick, 2015)'
_diffrn_ambient_temperature 296.58
_diffrn_measured_fraction_theta_full 0.993
_diffrn_measured_fraction_theta_max 0.993
_diffrn_measurement_device_type 'Bruker APEX-II CCD'
_diffrn_measurement_method '\f and \w scans'
_diffrn_radiation_type MoK\a
_diffrn_radiation_wavelength 0.71073
_diffrn_reflns_av_R_equivalents 0.0859
_diffrn_reflns_av_unetI/netI 0.0730
_diffrn_reflns_Laue_measured_fraction_full 0.993
_diffrn_reflns_Laue_measured_fraction_max 0.993
_diffrn_reflns_limit_h_max 14
_diffrn_reflns_limit_h_min -14
_diffrn_reflns_limit_k_max 8
_diffrn_reflns_limit_k_min -8
_diffrn_reflns_limit_l_max 19
_diffrn_reflns_limit_l_min -19
_diffrn_reflns_number 12981
_diffrn_reflns_point_group_measured_fraction_full 0.993
_diffrn_reflns_point_group_measured_fraction_max 0.993
_diffrn_reflns_theta_full 25.242
_diffrn_reflns_theta_max 25.743
_diffrn_reflns_theta_min 2.398
_diffrn_standards_number 0
_exptl_absorpt_coefficient_mu 0.169
_exptl_absorpt_correction_type none
_exptl_crystal_colour colourless
_exptl_crystal_density_diffrn 1.553
_exptl_crystal_description block
_exptl_crystal_F_000 632
_refine_diff_density_max 0.455
_refine_diff_density_min -0.378
_refine_diff_density_rms 0.109
_refine_ls_extinction_coef 0.13(5)
_refine_ls_extinction_expression Fc^*^=kFc[1+0.001xFc^2^\l^3^/sin(2\q)]^-1/4^
_refine_ls_extinction_method 'SHELXL-2014/7 (Sheldrick 2014'
_refine_ls_goodness_of_fit_ref 1.566
_refine_ls_hydrogen_treatment constr
_refine_ls_matrix_type full
_refine_ls_number_parameters 182
_refine_ls_number_reflns 2523
_refine_ls_number_restraints 0
_refine_ls_restrained_S_all 1.566
_refine_ls_R_factor_all 0.1570
_refine_ls_R_factor_gt 0.1231
_refine_ls_shift/su_max 0.000
_refine_ls_shift/su_mean 0.000
_refine_ls_structure_factor_coef Fsqd
_refine_ls_weighting_details 'w=1/[\s^2^(Fo^2^)+(0.2000P)^2^] where P=(Fo^2^+2Fc^2^)/3'
_refine_ls_weighting_scheme calc
_refine_ls_wR_factor_gt 0.3689
_refine_ls_wR_factor_ref 0.4095
_reflns_Friedel_coverage 0.000
_reflns_number_gt 1684
_reflns_number_total 2523
_reflns_threshold_expression 'I > 2\s(I)'
_cod_data_source_file c9ob01520e2.cif
_cod_data_source_block 1
_cod_depositor_comments 'Adding full bibliography for 7157064--7157065.cif.'
_cod_database_code 7157064
_shelx_shelxl_version_number 2014/7
_shelx_space_group_comment
;
The symmetry employed for this shelxl refinement is uniquely defined
by the following loop, which should always be used as a source of
symmetry information in preference to the above space-group names.
They are only intended as comments.
;
_olex2_refinement_description
;
1. Fixed Uiso
 At 1.5 times of:
  All C(H,H,H) groups
2.a Me refined with riding coordinates:
 C1(H1A,H1B,H1C), C2(H2A,H2B,H2C), C3(H3A,H3B,H3C), C4(H4A,H4B,H4C)
;
_olex2_submission_special_instructions 'No special instructions were received'

loop_
_space_group_symop_operation_xyz
'x, y, z'
'-x+1/2, y+1/2, -z+1/2'
'-x, -y, -z'
'x-1/2, -y-1/2, z-1/2'

loop_
_atom_site_label
_atom_site_type_symbol
_atom_site_fract_x
_atom_site_fract_y
_atom_site_fract_z
_atom_site_U_iso_or_equiv
_atom_site_adp_type
_atom_site_occupancy
_atom_site_site_symmetry_order
_atom_site_calc_flag
_atom_site_refinement_flags_posn
F1 F 0.7550(5) 0.6486(4) 0.5024(2) 0.1221(19) Uani 1 1 d .
F2 F 0.6117(3) 0.4849(6) 0.4418(3) 0.1083(16) Uani 1 1 d .
F3 F 0.9013(4) 0.3881(9) 0.4455(4) 0.159(2) Uani 1 1 d .
F4 F 0.7469(6) 0.2649(6) 0.3742(3) 0.156(3) Uani 1 1 d .
F5 F 0.8443(7) 0.4970(11) 0.2810(4) 0.188(3) Uani 1 1 d .
F6 F 0.8342(9) 0.7116(9) 0.3621(4) 0.218(4) Uani 1 1 d .
F7 F 0.6855(6) 0.5920(10) 0.2965(4) 0.185(3) Uani 1 1 d .
C1 C 0.8470(5) -0.1148(7) 0.7102(4) 0.0803(17) Uani 1 1 d .
H1A H 0.9252 -0.1589 0.7165 0.120 Uiso 1 1 calc R
H1B H 0.8422 -0.0303 0.7558 0.120 Uiso 1 1 calc R
H1C H 0.7958 -0.2169 0.7124 0.120 Uiso 1 1 calc R
C2 C 0.9020(5) 0.0089(8) 0.5784(5) 0.0858(19) Uani 1 1 d .
H2A H 0.9720 -0.0534 0.6049 0.129 Uiso 1 1 calc R
H2B H 0.8757 -0.0382 0.5215 0.129 Uiso 1 1 calc R
H2C H 0.9169 0.1385 0.5757 0.129 Uiso 1 1 calc R
C3 C 0.6036(5) -0.1974(7) 0.6569(4) 0.0807(17) Uani 1 1 d .
H3A H 0.5305 -0.2105 0.6743 0.121 Uiso 1 1 calc R
H3B H 0.6065 -0.2798 0.6101 0.121 Uiso 1 1 calc R
H3C H 0.6654 -0.2264 0.7043 0.121 Uiso 1 1 calc R
C4 C 0.5093(5) 0.1033(9) 0.6157(4) 0.0774(16) Uani 1 1 d .
H4A H 0.4518 0.0390 0.6395 0.116 Uiso 1 1 calc R
H4B H 0.5247 0.2207 0.6434 0.116 Uiso 1 1 calc R
H4C H 0.4813 0.1214 0.5553 0.116 Uiso 1 1 calc R
C5 C 0.7076(4) 0.0551(5) 0.6017(3) 0.0481(11) Uani 1 1 d .
C6 C 0.7471(4) 0.3470(6) 0.5578(3) 0.0549(12) Uani 1 1 d .
C7 C 0.7266(5) 0.4752(6) 0.4783(3) 0.0641(14) Uani 1 1 d .
C8 C 0.7895(6) 0.4253(8) 0.4095(4) 0.0784(16) Uani 1 1 d .
C9 C 0.7915(8) 0.5567(11) 0.3355(5) 0.100(2) Uani 1 1 d .
N1 N 0.8135(3) -0.0219(5) 0.6286(3) 0.0588(11) Uani 1 1 d .
N2 N 0.6168(3) -0.0058(5) 0.6291(2) 0.0581(11) Uani 1 1 d .
N3 N 0.6920(3) 0.1914(5) 0.5417(2) 0.0565(11) Uani 1 1 d .
O1 O 0.8076(4) 0.4070(5) 0.6233(2) 0.0850(14) Uani 1 1 d .

loop_
_atom_site_aniso_label
_atom_site_aniso_U_11
_atom_site_aniso_U_22
_atom_site_aniso_U_33
_atom_site_aniso_U_23
_atom_site_aniso_U_13
_atom_site_aniso_U_12
F1 0.245(6) 0.046(2) 0.083(3) -0.0062(15) 0.052(3) -0.029(2)
F2 0.085(3) 0.109(3) 0.127(3) 0.060(2) 0.014(2) 0.0163(18)
F3 0.109(4) 0.246(6) 0.137(4) 0.065(4) 0.063(3) 0.058(4)
F4 0.322(8) 0.081(3) 0.088(3) -0.028(2) 0.094(4) -0.037(4)
F5 0.272(9) 0.213(6) 0.118(4) 0.035(4) 0.131(5) 0.023(6)
F6 0.383(11) 0.144(5) 0.148(5) 0.017(4) 0.103(6) -0.123(7)
F7 0.172(6) 0.258(8) 0.117(4) 0.110(5) 0.010(4) 0.015(5)
C1 0.095(4) 0.057(3) 0.079(4) 0.006(2) -0.008(3) 0.006(2)
C2 0.066(3) 0.083(4) 0.116(5) -0.005(3) 0.035(3) 0.006(3)
C3 0.105(4) 0.066(3) 0.073(3) 0.002(2) 0.024(3) -0.034(3)
C4 0.065(3) 0.101(4) 0.067(3) -0.003(3) 0.014(2) 0.008(3)
C5 0.061(3) 0.041(2) 0.041(2) -0.0048(15) 0.0075(18) -0.0049(16)
C6 0.074(3) 0.049(2) 0.046(2) -0.0042(17) 0.022(2) -0.0022(19)
C7 0.080(3) 0.048(3) 0.066(3) -0.0007(19) 0.020(2) -0.004(2)
C8 0.094(4) 0.081(4) 0.065(3) 0.006(3) 0.027(3) 0.001(3)
C9 0.133(6) 0.101(5) 0.077(4) 0.005(3) 0.045(5) -0.027(4)
N1 0.062(2) 0.048(2) 0.066(2) 0.0035(16) 0.0114(18) 0.0030(15)
N2 0.067(2) 0.059(2) 0.049(2) 0.0003(15) 0.0143(17) -0.0049(16)
N3 0.071(2) 0.050(2) 0.046(2) 0.0036(14) 0.0065(16) -0.0073(15)
O1 0.127(3) 0.061(2) 0.062(2) -0.0050(16) 0.005(2) -0.029(2)

loop_
_atom_type_symbol
_atom_type_description
_atom_type_scat_dispersion_real
_atom_type_scat_dispersion_imag
_atom_type_scat_source
C C 0.0033 0.0016 'International Tables Vol C Tables 4.2.6.8 and 6.1.1.4'
H H 0.0000 0.0000 'International Tables Vol C Tables 4.2.6.8 and 6.1.1.4'
N N 0.0061 0.0033 'International Tables Vol C Tables 4.2.6.8 and 6.1.1.4'
O O 0.0106 0.0060 'International Tables Vol C Tables 4.2.6.8 and 6.1.1.4'
F F 0.0171 0.0103 'International Tables Vol C Tables 4.2.6.8 and 6.1.1.4'

loop_
_geom_angle_atom_site_label_1
_geom_angle_atom_site_label_2
_geom_angle_atom_site_label_3
_geom_angle
N1 C5 N3 120.5(4)
N2 C5 N1 121.1(4)
N2 C5 N3 118.3(4)
N3 C6 C7 111.7(4)
O1 C6 C7 116.9(4)
O1 C6 N3 131.3(4)
F1 C7 F2 104.1(4)
F1 C7 C6 110.0(4)
F1 C7 C8 108.0(4)
F2 C7 C6 111.0(4)
F2 C7 C8 107.2(5)
C8 C7 C6 115.9(4)
F3 C8 C7 108.8(5)
F3 C8 C9 106.8(6)
F4 C8 F3 104.7(6)
F4 C8 C7 108.7(5)
F4 C8 C9 106.4(5)
C7 C8 C9 120.4(5)
F5 C9 F6 108.8(8)
F5 C9 F7 107.5(8)
F5 C9 C8 114.1(7)
F6 C9 F7 105.2(9)
F6 C9 C8 111.4(7)
F7 C9 C8 109.3(6)
C1 N1 C2 118.0(5)
C5 N1 C1 123.0(4)
C5 N1 C2 118.6(4)
C4 N2 C3 114.4(5)
C5 N2 C3 124.0(4)
C5 N2 C4 120.3(4)
C6 N3 C5 120.0(4)

loop_
_geom_bond_atom_site_label_1
_geom_bond_atom_site_label_2
_geom_bond_distance
F1 C7 1.338(5)
F2 C7 1.362(6)
F3 C8 1.353(7)
F4 C8 1.346(7)
F5 C9 1.240(9)
F6 C9 1.269(9)
F7 C9 1.302(10)
C1 N1 1.445(7)
C2 N1 1.450(7)
C3 N2 1.476(6)
C4 N2 1.471(6)
C5 N1 1.354(5)
C5 N2 1.308(5)
C5 N3 1.362(5)
C6 C7 1.549(7)
C6 N3 1.302(5)
C6 O1 1.219(6)
C7 C8 1.483(8)
C8 C9 1.518(9)
